data_7246813
loop_
_publ_author_name
'Do, Jean-Louis'
'Auvray, Thomas'
'Lennox, Cameron B.'
'Titi, Hatem M.'
'Cuccia, Louis A.'
'Fri\<s\<ci\'c, Tomislav'

_publ_section_title
;
 Rapid, room-temperature, solvent-free mechanochemical oxidation of
 elemental gold into organosoluble gold salts
;
_journal_issue 15
_journal_name_full 'Green Chemistry'
_journal_page_first 5899
_journal_page_last 5906
_journal_paper_doi 10.1039/D3GC01150J
_journal_volume 25
_journal_year 2023
_chemical_formula_moiety 'Au Cl4, C16 H36 N'
_chemical_formula_sum 'C16 H36 Au Cl4 N'
_chemical_formula_weight 581.22
_chemical_properties_physical Light-sensitive,Photo-sensitive
_space_group_crystal_system monoclinic
_space_group_IT_number 14
_space_group_name_Hall '-P 2yn'
_space_group_name_H-M_alt 'P 1 21/n 1'
_atom_sites_solution_hydrogens geom
_atom_sites_solution_primary dual
_audit_creation_date 2022-02-23
_audit_creation_method
;
Olex2 1.5
(compiled 2021.12.09 svn.r5202d8cf for OlexSys, GUI svn.r6439)
;
_audit_update_record
;
2022-12-06 deposited with the CCDC.	2023-05-12 downloaded from the CCDC.
;
_cell_angle_alpha 90
_cell_angle_beta 107.2590(10)
_cell_angle_gamma 90
_cell_formula_units_Z 4
_cell_length_a 14.8787(3)
_cell_length_b 8.9310(2)
_cell_length_c 18.2770(4)
_cell_measurement_reflns_used 9907
_cell_measurement_temperature 298
_cell_measurement_theta_max 72.496
_cell_measurement_theta_min 3.378
_cell_volume 2319.32(9)
_computing_cell_refinement 'SAINT V8.38A (Bruker, 2018)'
_computing_data_reduction 'SAINT V8.38A (Bruker, 2018)'
_computing_molecular_graphics 'Olex2 1.5 (Dolomanov et al., 2009)'
_computing_publication_material 'Olex2 1.5 (Dolomanov et al., 2009)'
_computing_structure_refinement 'XL  (Sheldrick, 2008)'
_computing_structure_solution 'SHELXT 2018/2 (Sheldrick, 2018)'
_diffrn_ambient_temperature 298
_diffrn_measured_fraction_theta_full 0.992
_diffrn_measured_fraction_theta_max 0.992
_diffrn_measurement_device_type 'Bruker APEX-II CCD'
_diffrn_measurement_method '\f and \w scans'
_diffrn_radiation_type CuK\a
_diffrn_radiation_wavelength 1.54178
_diffrn_reflns_av_R_equivalents 0.0641
_diffrn_reflns_av_unetI/netI 0.0461
_diffrn_reflns_Laue_measured_fraction_full 0.992
_diffrn_reflns_Laue_measured_fraction_max 0.992
_diffrn_reflns_limit_h_max 18
_diffrn_reflns_limit_h_min -18
_diffrn_reflns_limit_k_max 11
_diffrn_reflns_limit_k_min -11
_diffrn_reflns_limit_l_max 22
_diffrn_reflns_limit_l_min -22
_diffrn_reflns_number 23486
_diffrn_reflns_point_group_measured_fraction_full 0.992
_diffrn_reflns_point_group_measured_fraction_max 0.992
_diffrn_reflns_theta_full 67.679
_diffrn_reflns_theta_max 72.507
_diffrn_reflns_theta_min 3.378
_diffrn_source_current 1.0
_diffrn_source_power 0.05
_diffrn_source_voltage 50.0
_diffrn_standards_number 0
_exptl_absorpt_coefficient_mu 16.125
_exptl_absorpt_correction_T_max 0.7536
_exptl_absorpt_correction_T_min 0.3843
_exptl_absorpt_correction_type multi-scan
_exptl_absorpt_process_details
;
SADABS-2016/2 (Bruker,2016/2) was used for absorption correction.
wR2(int) was 0.1482 before and 0.1032 after correction.
The Ratio of minimum to maximum transmission is 0.5100.
The \l/2 correction factor is Not present.
;
_exptl_crystal_colour yellow
_exptl_crystal_colour_primary yellow
_exptl_crystal_density_diffrn 1.665
_exptl_crystal_description block
_exptl_crystal_F_000 1144
_exptl_crystal_recrystallization_method 'Re-crystallisation from solvent: Ethyl acetate'
_exptl_crystal_size_max 0.12
_exptl_crystal_size_mid 0.1
_exptl_crystal_size_min 0.08
_refine_diff_density_max 1.609
_refine_diff_density_min -1.857
_refine_diff_density_rms 0.194
_refine_ls_extinction_coef 0.0045(2)
_refine_ls_extinction_expression Fc^*^=kFc[1+0.001xFc^2^\l^3^/sin(2\q)]^-1/4^
_refine_ls_extinction_method 'SHELXL-2018/3 (Sheldrick 2018)'
_refine_ls_goodness_of_fit_ref 1.051
_refine_ls_hydrogen_treatment constr
_refine_ls_matrix_type full
_refine_ls_number_parameters 204
_refine_ls_number_reflns 4561
_refine_ls_number_restraints 0
_refine_ls_restrained_S_all 1.051
_refine_ls_R_factor_all 0.0684
_refine_ls_R_factor_gt 0.0568
_refine_ls_shift/su_max 0.001
_refine_ls_shift/su_mean 0.000
_refine_ls_structure_factor_coef Fsqd
_refine_ls_weighting_details 'w=1/[\s^2^(Fo^2^)+(0.0857P)^2^+11.5979P] where P=(Fo^2^+2Fc^2^)/3'
_refine_ls_weighting_scheme calc
_refine_ls_wR_factor_gt 0.1422
_refine_ls_wR_factor_ref 0.1604
_reflns_Friedel_coverage 0.000
_reflns_number_gt 3702
_reflns_number_total 4561
_reflns_threshold_expression 'I > 2\s(I)'
_cod_data_source_file d3gc01150j2.cif
_cod_data_source_block tbaaucl4
_cod_depositor_comments 'Adding full bibliography for 7246811--7246815.cif.'
_cod_database_code 7246813
_shelx_shelxl_version_number 2018/3
_shelx_space_group_comment
;
The symmetry employed for this shelxl refinement is uniquely defined
by the following loop, which should always be used as a source of
symmetry information in preference to the above space-group names.
They are only intended as comments.
;
_olex2_refinement_description
;
1. Fixed Uiso
 At 1.2 times of:
  All C(H,H) groups
 At 1.5 times of:
  All C(H,H,H) groups
2.a Secondary CH2 refined with riding coordinates:
 C1(H1A,H1B), C2(H2A,H2B), C3(H3A,H3B), C5(H5A,H5B), C6(H6A,H6B), C7(H7A,H7B),
 C9(H9A,H9B), C10(H10A,H10B), C11(H11A,H11B), C13(H13A,H13B), C14(H14A,H14B),
 C15(H15A,H15B)
2.b Idealised Me refined as rotating group:
 C4(H4A,H4B,H4C), C8(H8A,H8B,H8C), C12(H12A,H12B,H12C), C16(H16A,H16B,H16C)
;
_olex2_submission_special_instructions 'No special instructions were received'

loop_
_space_group_symop_operation_xyz
'x, y, z'
'-x+1/2, y+1/2, -z+1/2'
'-x, -y, -z'
'x-1/2, -y-1/2, z-1/2'

loop_
_atom_site_label
_atom_site_type_symbol
_atom_site_fract_x
_atom_site_fract_y
_atom_site_fract_z
_atom_site_U_iso_or_equiv
_atom_site_adp_type
_atom_site_occupancy
_atom_site_site_symmetry_order
_atom_site_calc_flag
_atom_site_refinement_flags_posn
_atom_site_refinement_flags_adp
_atom_site_refinement_flags_occupancy
_atom_site_disorder_assembly
_atom_site_disorder_group
Au1 Au 0.50264(2) 0.12361(4) 0.72434(2) 0.0500(2) Uani 1 1 d . . . . .
Cl1 Cl 0.55009(18) 0.2879(3) 0.64859(14) 0.0739(6) Uani 1 1 d . . . . .
Cl2 Cl 0.6467(2) 0.1401(4) 0.81132(18) 0.0991(10) Uani 1 1 d . . . . .
Cl3 Cl 0.4558(3) -0.0363(4) 0.8027(2) 0.1074(11) Uani 1 1 d . . . . .
Cl4 Cl 0.35947(18) 0.1063(3) 0.63556(18) 0.0759(7) Uani 1 1 d . . . . .
N1 N 0.3013(4) 0.6202(6) 0.5548(3) 0.0356(12) Uani 1 1 d . . . . .
C1 C 0.2610(5) 0.4672(8) 0.5258(4) 0.0431(14) Uani 1 1 d . . . . .
H1A H 0.265470 0.453963 0.474263 0.052 Uiso 1 1 calc R U . . .
H1B H 0.300163 0.391090 0.557797 0.052 Uiso 1 1 calc R U . . .
C2 C 0.1594(6) 0.4399(10) 0.5241(5) 0.0562(19) Uani 1 1 d . . . . .
H2A H 0.150880 0.469990 0.572633 0.067 Uiso 1 1 calc R U . . .
H2B H 0.117630 0.499746 0.483920 0.067 Uiso 1 1 calc R U . . .
C3 C 0.1354(6) 0.2776(10) 0.5100(6) 0.061(2) Uani 1 1 d . . . . .
H3A H 0.176140 0.218930 0.551347 0.074 Uiso 1 1 calc R U . . .
H3B H 0.147208 0.247272 0.462738 0.074 Uiso 1 1 calc R U . . .
C4 C 0.0338(7) 0.2447(13) 0.5045(7) 0.082(3) Uani 1 1 d . . . . .
H4A H -0.006830 0.298962 0.462184 0.123 Uiso 1 1 calc R U . . .
H4B H 0.021676 0.274919 0.551093 0.123 Uiso 1 1 calc R U . . .
H4C H 0.022175 0.139285 0.496768 0.123 Uiso 1 1 calc R U . . .
C5 C 0.2435(5) 0.7471(8) 0.5084(4) 0.0441(15) Uani 1 1 d . . . . .
H5A H 0.181786 0.745716 0.516059 0.053 Uiso 1 1 calc R U . . .
H5B H 0.273231 0.841080 0.528788 0.053 Uiso 1 1 calc R U . . .
C6 C 0.2306(6) 0.7450(10) 0.4234(5) 0.0551(19) Uani 1 1 d . . . . .
H6A H 0.204141 0.649491 0.402303 0.066 Uiso 1 1 calc R U . . .
H6B H 0.291212 0.756200 0.414324 0.066 Uiso 1 1 calc R U . . .
C7 C 0.1661(7) 0.8698(11) 0.3840(6) 0.068(3) Uani 1 1 d . . . . .
H7A H 0.192847 0.964706 0.405667 0.081 Uiso 1 1 calc R U . . .
H7B H 0.105921 0.858406 0.393956 0.081 Uiso 1 1 calc R U . . .
C8 C 0.1497(11) 0.8734(17) 0.2974(7) 0.108(5) Uani 1 1 d . . . . .
H8A H 0.107401 0.953577 0.275390 0.161 Uiso 1 1 calc R U . . .
H8B H 0.122893 0.779945 0.275482 0.161 Uiso 1 1 calc R U . . .
H8C H 0.208631 0.888836 0.287075 0.161 Uiso 1 1 calc R U . . .
C9 C 0.4018(5) 0.6202(7) 0.5492(4) 0.0395(14) Uani 1 1 d . . . . .
H9A H 0.434312 0.534326 0.577450 0.047 Uiso 1 1 calc R U . . .
H9B H 0.398460 0.605573 0.495906 0.047 Uiso 1 1 calc R U . . .
C10 C 0.4609(5) 0.7567(9) 0.5778(5) 0.0483(16) Uani 1 1 d . . . . .
H10A H 0.463261 0.776589 0.630503 0.058 Uiso 1 1 calc R U . . .
H10B H 0.433134 0.842969 0.547114 0.058 Uiso 1 1 calc R U . . .
C11 C 0.5598(6) 0.7315(11) 0.5728(5) 0.059(2) Uani 1 1 d . . . . .
H11A H 0.587804 0.647780 0.605407 0.071 Uiso 1 1 calc R U . . .
H11B H 0.556184 0.704884 0.520507 0.071 Uiso 1 1 calc R U . . .
C12 C 0.6224(7) 0.8667(11) 0.5963(9) 0.081(3) Uani 1 1 d . . . . .
H12A H 0.596098 0.949162 0.563150 0.122 Uiso 1 1 calc R U . . .
H12B H 0.683901 0.844139 0.592362 0.122 Uiso 1 1 calc R U . . .
H12C H 0.627058 0.892752 0.648203 0.122 Uiso 1 1 calc R U . . .
C13 C 0.3020(5) 0.6447(8) 0.6370(4) 0.0433(15) Uani 1 1 d . . . . .
H13A H 0.329399 0.742167 0.653279 0.052 Uiso 1 1 calc R U . . .
H13B H 0.237259 0.647712 0.638194 0.052 Uiso 1 1 calc R U . . .
C14 C 0.3541(6) 0.5304(10) 0.6945(5) 0.059(2) Uani 1 1 d . . . . .
H14A H 0.420525 0.533534 0.698526 0.071 Uiso 1 1 calc R U . . .
H14B H 0.330698 0.431002 0.677468 0.071 Uiso 1 1 calc R U . . .
C15 C 0.3408(8) 0.5618(13) 0.7721(5) 0.075(3) Uani 1 1 d . . . . .
H15A H 0.274103 0.565729 0.766965 0.090 Uiso 1 1 calc R U . . .
H15B H 0.367783 0.658695 0.790222 0.090 Uiso 1 1 calc R U . . .
C16 C 0.3871(10) 0.4425(16) 0.8306(6) 0.093(4) Uani 1 1 d . . . . .
H16A H 0.383125 0.347310 0.805418 0.140 Uiso 1 1 calc R U . . .
H16B H 0.355311 0.437075 0.869166 0.140 Uiso 1 1 calc R U . . .
H16C H 0.451962 0.467912 0.853985 0.140 Uiso 1 1 calc R U . . .

loop_
_atom_site_aniso_label
_atom_site_aniso_U_11
_atom_site_aniso_U_22
_atom_site_aniso_U_33
_atom_site_aniso_U_23
_atom_site_aniso_U_13
_atom_site_aniso_U_12
Au1 0.0604(3) 0.0484(3) 0.0462(3) 0.00228(12) 0.02353(17) 0.00556(12)
Cl1 0.0808(14) 0.0808(15) 0.0723(13) 0.0256(12) 0.0414(12) 0.0133(12)
Cl2 0.0805(17) 0.133(3) 0.0652(15) 0.0213(16) -0.0073(13) -0.0080(16)
Cl3 0.122(2) 0.102(2) 0.114(2) 0.0506(19) 0.059(2) -0.0033(18)
Cl4 0.0579(12) 0.0703(14) 0.0903(17) -0.0063(12) 0.0078(11) 0.0095(10)
N1 0.036(3) 0.039(3) 0.037(3) -0.003(2) 0.018(2) 0.001(2)
C1 0.046(3) 0.041(3) 0.046(4) -0.006(3) 0.020(3) -0.002(3)
C2 0.053(4) 0.054(5) 0.067(5) -0.012(4) 0.025(4) -0.006(4)
C3 0.055(4) 0.051(5) 0.084(6) -0.001(4) 0.028(4) -0.006(4)
C4 0.073(6) 0.075(7) 0.095(7) -0.006(6) 0.021(6) -0.030(5)
C5 0.044(4) 0.045(4) 0.048(4) 0.003(3) 0.020(3) 0.006(3)
C6 0.056(4) 0.061(5) 0.051(4) 0.009(4) 0.022(3) 0.009(4)
C7 0.061(5) 0.070(6) 0.075(6) 0.022(5) 0.023(5) 0.010(4)
C8 0.104(9) 0.139(13) 0.064(7) 0.051(7) 0.001(6) 0.003(8)
C9 0.040(3) 0.043(4) 0.042(3) -0.003(3) 0.022(3) 0.006(3)
C10 0.042(3) 0.049(4) 0.061(4) -0.010(3) 0.025(3) -0.007(3)
C11 0.048(4) 0.067(5) 0.067(5) -0.010(4) 0.027(4) -0.005(4)
C12 0.050(5) 0.072(7) 0.126(10) -0.011(6) 0.033(6) -0.017(4)
C13 0.047(4) 0.053(4) 0.038(3) -0.005(3) 0.024(3) 0.000(3)
C14 0.073(5) 0.061(5) 0.048(4) 0.002(4) 0.027(4) 0.007(4)
C15 0.097(7) 0.082(7) 0.057(5) 0.004(5) 0.040(5) 0.008(6)
C16 0.117(9) 0.103(9) 0.060(6) 0.023(6) 0.026(6) -0.001(8)

loop_
_atom_type_symbol
_atom_type_description
_atom_type_scat_dispersion_real
_atom_type_scat_dispersion_imag
_atom_type_scat_source
C C 0.0181 0.0091 'International Tables Vol C Tables 4.2.6.8 and 6.1.1.4'
H H 0.0000 0.0000 'International Tables Vol C Tables 4.2.6.8 and 6.1.1.4'
Au Au -4.4197 7.2980 'International Tables Vol C Tables 4.2.6.8 and 6.1.1.4'
Cl Cl 0.3639 0.7018 'International Tables Vol C Tables 4.2.6.8 and 6.1.1.4'
N N 0.0311 0.0180 'International Tables Vol C Tables 4.2.6.8 and 6.1.1.4'

loop_
_geom_angle_atom_site_label_1
_geom_angle_atom_site_label_2
_geom_angle_atom_site_label_3
_geom_angle
_geom_angle_site_symmetry_1
_geom_angle_site_symmetry_3
_geom_angle_publ_flag
Cl1 Au1 Cl3 178.49(13) . . ?
Cl2 Au1 Cl1 89.17(11) . . ?
Cl2 Au1 Cl3 90.10(13) . . ?
Cl2 Au1 Cl4 179.02(11) . . ?
Cl4 Au1 Cl1 90.21(11) . . ?
Cl4 Au1 Cl3 90.53(13) . . ?
C1 N1 C9 105.6(5) . . ?
C5 N1 C1 112.0(5) . . ?
C5 N1 C9 111.4(5) . . ?
C13 N1 C1 111.2(5) . . ?
C13 N1 C5 106.4(5) . . ?
C13 N1 C9 110.3(5) . . ?
N1 C1 H1A 108.3 . . ?
N1 C1 H1B 108.3 . . ?
H1A C1 H1B 107.4 . . ?
C2 C1 N1 115.8(6) . . ?
C2 C1 H1A 108.3 . . ?
C2 C1 H1B 108.3 . . ?
C1 C2 H2A 109.7 . . ?
C1 C2 H2B 109.7 . . ?
H2A C2 H2B 108.2 . . ?
C3 C2 C1 110.0(7) . . ?
C3 C2 H2A 109.7 . . ?
C3 C2 H2B 109.7 . . ?
C2 C3 H3A 109.1 . . ?
C2 C3 H3B 109.1 . . ?
C2 C3 C4 112.5(8) . . ?
H3A C3 H3B 107.8 . . ?
C4 C3 H3A 109.1 . . ?
C4 C3 H3B 109.1 . . ?
C3 C4 H4A 109.5 . . ?
C3 C4 H4B 109.5 . . ?
C3 C4 H4C 109.5 . . ?
H4A C4 H4B 109.5 . . ?
H4A C4 H4C 109.5 . . ?
H4B C4 H4C 109.5 . . ?
N1 C5 H5A 108.2 . . ?
N1 C5 H5B 108.2 . . ?
H5A C5 H5B 107.3 . . ?
C6 C5 N1 116.4(6) . . ?
C6 C5 H5A 108.2 . . ?
C6 C5 H5B 108.2 . . ?
C5 C6 H6A 109.5 . . ?
C5 C6 H6B 109.5 . . ?
C5 C6 C7 110.6(7) . . ?
H6A C6 H6B 108.1 . . ?
C7 C6 H6A 109.5 . . ?
C7 C6 H6B 109.5 . . ?
C6 C7 H7A 108.9 . . ?
C6 C7 H7B 108.9 . . ?
C6 C7 C8 113.2(10) . . ?
H7A C7 H7B 107.8 . . ?
C8 C7 H7A 108.9 . . ?
C8 C7 H7B 108.9 . . ?
C7 C8 H8A 109.5 . . ?
C7 C8 H8B 109.5 . . ?
C7 C8 H8C 109.5 . . ?
H8A C8 H8B 109.5 . . ?
H8A C8 H8C 109.5 . . ?
H8B C8 H8C 109.5 . . ?
N1 C9 H9A 108.0 . . ?
N1 C9 H9B 108.0 . . ?
H9A C9 H9B 107.2 . . ?
C10 C9 N1 117.4(5) . . ?
C10 C9 H9A 108.0 . . ?
C10 C9 H9B 108.0 . . ?
C9 C10 H10A 109.7 . . ?
C9 C10 H10B 109.7 . . ?
C9 C10 C11 109.6(6) . . ?
H10A C10 H10B 108.2 . . ?
C11 C10 H10A 109.7 . . ?
C11 C10 H10B 109.7 . . ?
C10 C11 H11A 109.0 . . ?
C10 C11 H11B 109.0 . . ?
H11A C11 H11B 107.8 . . ?
C12 C11 C10 113.1(8) . . ?
C12 C11 H11A 109.0 . . ?
C12 C11 H11B 109.0 . . ?
C11 C12 H12A 109.5 . . ?
C11 C12 H12B 109.5 . . ?
C11 C12 H12C 109.5 . . ?
H12A C12 H12B 109.5 . . ?
H12A C12 H12C 109.5 . . ?
H12B C12 H12C 109.5 . . ?
N1 C13 H13A 108.2 . . ?
N1 C13 H13B 108.2 . . ?
H13A C13 H13B 107.3 . . ?
C14 C13 N1 116.4(6) . . ?
C14 C13 H13A 108.2 . . ?
C14 C13 H13B 108.2 . . ?
C13 C14 H14A 109.6 . . ?
C13 C14 H14B 109.6 . . ?
C13 C14 C15 110.2(7) . . ?
H14A C14 H14B 108.1 . . ?
C15 C14 H14A 109.6 . . ?
C15 C14 H14B 109.6 . . ?
C14 C15 H15A 109.3 . . ?
C14 C15 H15B 109.3 . . ?
C14 C15 C16 111.8(9) . . ?
H15A C15 H15B 107.9 . . ?
C16 C15 H15A 109.3 . . ?
C16 C15 H15B 109.3 . . ?
C15 C16 H16A 109.5 . . ?
C15 C16 H16B 109.5 . . ?
C15 C16 H16C 109.5 . . ?
H16A C16 H16B 109.5 . . ?
H16A C16 H16C 109.5 . . ?
H16B C16 H16C 109.5 . . ?

loop_
_geom_bond_atom_site_label_1
_geom_bond_atom_site_label_2
_geom_bond_distance
_geom_bond_site_symmetry_2
_geom_bond_publ_flag
Au1 Cl1 2.269(2) . ?
Au1 Cl2 2.263(3) . ?
Au1 Cl3 2.274(3) . ?
Au1 Cl4 2.268(3) . ?
N1 C1 1.524(8) . ?
N1 C5 1.521(8) . ?
N1 C9 1.528(8) . ?
N1 C13 1.515(9) . ?
C1 H1A 0.9700 . ?
C1 H1B 0.9700 . ?
C1 C2 1.523(10) . ?
C2 H2A 0.9700 . ?
C2 H2B 0.9700 . ?
C2 C3 1.497(12) . ?
C3 H3A 0.9700 . ?
C3 H3B 0.9700 . ?
C3 C4 1.514(12) . ?
C4 H4A 0.9600 . ?
C4 H4B 0.9600 . ?
C4 H4C 0.9600 . ?
C5 H5A 0.9700 . ?
C5 H5B 0.9700 . ?
C5 C6 1.506(11) . ?
C6 H6A 0.9700 . ?
C6 H6B 0.9700 . ?
C6 C7 1.508(12) . ?
C7 H7A 0.9700 . ?
C7 H7B 0.9700 . ?
C7 C8 1.528(17) . ?
C8 H8A 0.9600 . ?
C8 H8B 0.9600 . ?
C8 H8C 0.9600 . ?
C9 H9A 0.9700 . ?
C9 H9B 0.9700 . ?
C9 C10 1.504(9) . ?
C10 H10A 0.9700 . ?
C10 H10B 0.9700 . ?
C10 C11 1.517(10) . ?
C11 H11A 0.9700 . ?
C11 H11B 0.9700 . ?
C11 C12 1.508(12) . ?
C12 H12A 0.9600 . ?
C12 H12B 0.9600 . ?
C12 H12C 0.9600 . ?
C13 H13A 0.9700 . ?
C13 H13B 0.9700 . ?
C13 C14 1.505(11) . ?
C14 H14A 0.9700 . ?
C14 H14B 0.9700 . ?
C14 C15 1.515(12) . ?
C15 H15A 0.9700 . ?
C15 H15B 0.9700 . ?
C15 C16 1.521(15) . ?
C16 H16A 0.9600 . ?
C16 H16B 0.9600 . ?
C16 H16C 0.9600 . ?

loop_
_geom_torsion_atom_site_label_1
_geom_torsion_atom_site_label_2
_geom_torsion_atom_site_label_3
_geom_torsion_atom_site_label_4
_geom_torsion
_geom_torsion_site_symmetry_1
_geom_torsion_site_symmetry_2
_geom_torsion_site_symmetry_3
_geom_torsion_site_symmetry_4
_geom_torsion_publ_flag
N1 C1 C2 C3 -168.5(7) . . . . ?
N1 C5 C6 C7 175.7(7) . . . . ?
N1 C9 C10 C11 176.0(6) . . . . ?
N1 C13 C14 C15 -174.8(8) . . . . ?
C1 N1 C5 C6 -56.8(8) . . . . ?
C1 N1 C9 C10 -177.3(6) . . . . ?
C1 N1 C13 C14 56.7(8) . . . . ?
C1 C2 C3 C4 -177.6(9) . . . . ?
C5 N1 C1 C2 -57.4(8) . . . . ?
C5 N1 C9 C10 60.9(8) . . . . ?
C5 N1 C13 C14 179.0(6) . . . . ?
C5 C6 C7 C8 -179.8(9) . . . . ?
C9 N1 C1 C2 -178.9(7) . . . . ?
C9 N1 C5 C6 61.2(8) . . . . ?
C9 N1 C13 C14 -60.0(8) . . . . ?
C9 C10 C11 C12 176.8(9) . . . . ?
C13 N1 C1 C2 61.5(8) . . . . ?
C13 N1 C5 C6 -178.5(6) . . . . ?
C13 N1 C9 C10 -57.1(8) . . . . ?
C13 C14 C15 C16 176.2(9) . . . . ?
